data_7012307
loop_
_publ_author_name
'Font-Bard\'ia, Merc\`e'
'Gallego, Carlos'
'Gonz\'alez, Gabriel'
'Martinez, Manuel'
'Merbach, Andr\'e E.'
'Solans, Xavier'

_publ_section_title
;
 Isomerization in substitution processes of cyclometallated
 dimethylhaloplatinum(iv) complexesElectronic supplementary information
 (ESI) available: kobs, the axMe signal intensity of 1, the 1H NMR
 spectrum of 3, and the temperature evolution of 1H NMR signals of SMe2
 in isomers of 5. See http://www.rsc.org/suppdata/dt/b2/b209844j/
;
_journal_issue 6
_journal_name_full 'Dalton Transactions'
_journal_page_first 1106
_journal_paper_doi 10.1039/b209844j
_journal_year 2003
_chemical_formula_sum 'C22.5 H33 Br N O0.5 Pt S'
_chemical_formula_weight 632.56
_chemical_name_systematic
;
?
;
_space_group_IT_number 14
_symmetry_cell_setting monoclinic
_symmetry_space_group_name_Hall '-P 2yn'
_symmetry_space_group_name_H-M 'P 1 21/n 1'
_atom_sites_solution_hydrogens geom
_atom_sites_solution_primary direct
_atom_sites_solution_secondary difmap
_audit_creation_method SHELXL-97
_cell_angle_alpha 90.0000
_cell_angle_beta 92.2560(10)
_cell_angle_gamma 90.0000
_cell_formula_units_Z 4
_cell_length_a 12.01400(10)
_cell_length_b 10.32100(10)
_cell_length_c 21.27700(10)
_cell_measurement_temperature 293(2)
_cell_volume 2636.23(4)
_computing_structure_refinement 'SHELXL-97 (Sheldrick, 1997)'
_computing_structure_solution 'SHELXS-97 (Sheldrick, 1990)'
_diffrn_ambient_temperature 293(2)
_diffrn_measured_fraction_theta_full 0.477
_diffrn_measured_fraction_theta_max 0.477
_diffrn_measurement_device_type MAR345
_diffrn_measurement_method '\w 2\q scans'
_diffrn_radiation_monochromator graphite
_diffrn_radiation_source 'fine-focus sealed tube'
_diffrn_radiation_type MoK\a
_diffrn_radiation_wavelength 0.71069
_diffrn_reflns_av_R_equivalents 0.0565
_diffrn_reflns_av_sigmaI/netI 0.0427
_diffrn_reflns_limit_h_max 10
_diffrn_reflns_limit_h_min -10
_diffrn_reflns_limit_k_max 13
_diffrn_reflns_limit_k_min 0
_diffrn_reflns_limit_l_max 31
_diffrn_reflns_limit_l_min 0
_diffrn_reflns_number 10477
_diffrn_reflns_theta_full 31.54
_diffrn_reflns_theta_max 31.54
_diffrn_reflns_theta_min 2.75
_diffrn_standards_decay_% 0
_exptl_absorpt_coefficient_mu 6.926
_exptl_absorpt_correction_T_max 0.87
_exptl_absorpt_correction_T_min 0.56
_exptl_absorpt_correction_type 'phi scan mode'
_exptl_crystal_colour yellow
_exptl_crystal_density_diffrn 1.594
_exptl_crystal_density_method 'not measured'
_exptl_crystal_description prism
_exptl_crystal_F_000 1232
_exptl_crystal_size_max 0.23
_exptl_crystal_size_mid 0.23
_exptl_crystal_size_min 0.13
_refine_diff_density_max 0.824
_refine_diff_density_min -0.726
_refine_diff_density_rms 0.158
_refine_ls_extinction_expression Fc
_refine_ls_extinction_method none
_refine_ls_goodness_of_fit_ref 1.047
_refine_ls_hydrogen_treatment mixed
_refine_ls_matrix_type full
_refine_ls_number_parameters 289
_refine_ls_number_reflns 4664
_refine_ls_number_restraints 140
_refine_ls_restrained_S_all 1.033
_refine_ls_R_factor_all 0.1267
_refine_ls_R_factor_gt 0.0676
_refine_ls_shift/su_max 0.013
_refine_ls_shift/su_mean 0.001
_refine_ls_structure_factor_coef Fsqd
_refine_ls_weighting_details 'w=1/[\s^2^(Fo^2^)+(0.1331P)^2^+0.0000P] where P=(Fo^2^+2Fc^2^)/3'
_refine_ls_weighting_scheme calc
_refine_ls_wR_factor_gt 0.1865
_refine_ls_wR_factor_ref 0.2094
_reflns_number_gt 2527
_reflns_number_total 4664
_reflns_threshold_expression >2sigma(I)
_cod_data_source_file b209844j.txt
_cod_data_source_block 1
_cod_depositor_comments
;
The following automatic conversions were performed:
'_symmetry_cell_setting' value 'Monoclinic' changed to 'monoclinic'
according to '/home/saulius/struct/CIF-dictionaries/cif_core.dic'
dictionary named 'cif_core.dic' version 2.4.1 from 2010-06-29.

Automatic conversion script
Id: cif_fix_enum 1527 2010-12-29 10:47:43Z saulius 

The following automatic conversions were performed:

'_refine_ls_weighting_scheme' value 'calc
w=1/[\s^2^(Fo^2^)+(0.1331P)^2^+0.0000P] where P=(Fo^2^+2Fc^2^)/3' was
changed to 'calc'. New tag '_refine_ls_weighting_details' was
created. The value of the new tag was set to
'w=1/[\s^2^(Fo^2^)+(0.1331P)^2^+0.0000P] where P=(Fo^2^+2Fc^2^)/3'.

Automatic conversion script
Id: cif_fix_values 3143 2015-03-26 13:38:13Z robertas 
;
_cod_original_sg_symbol_H-M P21/n
_cod_original_formula_sum 'C22.50 H33 Br N O0.50 Pt S'
_cod_database_code 7012307

loop_
_symmetry_equiv_pos_as_xyz
'x, y, z'
'-x+1/2, y+1/2, -z+1/2'
'-x, -y, -z'
'x-1/2, -y-1/2, z-1/2'

loop_
_atom_site_label
_atom_site_type_symbol
_atom_site_fract_x
_atom_site_fract_y
_atom_site_fract_z
_atom_site_U_iso_or_equiv
_atom_site_adp_type
_atom_site_occupancy
_atom_site_calc_flag
_atom_site_refinement_flags
_atom_site_disorder_assembly
_atom_site_disorder_group
Pt Pt 0.02241(4) 0.38649(4) 0.22896(2) 0.0574(3) Uani 1 d . . .
Br Br -0.10125(12) 0.22067(11) 0.16708(7) 0.0797(4) Uani 1 d . . .
S S 0.1084(3) 0.4174(3) 0.12588(14) 0.0612(8) Uani 1 d . . .
N N -0.1141(8) 0.5274(8) 0.2139(4) 0.055(2) Uani 1 d . . .
C1 C 0.1392(12) 0.2507(15) 0.2550(7) 0.096(5) Uani 1 d . . .
H1 H 0.1182 0.1684 0.2372 0.115 Uiso 1 calc R . .
H1A H 0.1439 0.2440 0.3000 0.115 Uiso 1 calc R . .
H1B H 0.2103 0.2760 0.2400 0.115 Uiso 1 calc R . .
C2 C 0.1172(13) 0.5050(17) 0.2773(7) 0.093(5) Uani 1 d . . .
H2 H 0.0851 0.5901 0.2759 0.112 Uiso 1 calc R . .
H2A H 0.1897 0.5074 0.2598 0.112 Uiso 1 calc R . .
H2B H 0.1240 0.4760 0.3202 0.112 Uiso 1 calc R . .
C3 C -0.0627(12) 0.3717(10) 0.3147(6) 0.0653(14) Uani 1 d U . .
C4 C -0.0259(11) 0.2912(10) 0.3636(5) 0.0670(14) Uani 1 d U . .
H4 H 0.0385 0.2415 0.3617 0.080 Uiso 1 calc R . .
C5 C -0.0912(11) 0.2902(10) 0.4148(5) 0.0678(14) Uani 1 d U . .
H5 H -0.0656 0.2480 0.4512 0.081 Uiso 1 calc R . .
C6 C -0.1954(12) 0.3508(11) 0.4140(5) 0.0680(14) Uani 1 d U . .
H6 H -0.2398 0.3472 0.4488 0.082 Uiso 1 calc R . .
C7 C -0.2314(11) 0.4173(11) 0.3592(5) 0.0673(14) Uani 1 d U . .
H7 H -0.3005 0.4578 0.3569 0.081 Uiso 1 calc R . .
C8 C -0.1616(11) 0.4215(11) 0.3081(5) 0.0659(14) Uani 1 d U . .
C9 C -0.2045(9) 0.4781(9) 0.2521(5) 0.063(3) Uani 1 d . . .
H9 H -0.2540 0.5488 0.2622 0.076 Uiso 1 calc R . .
H9A H -0.2475 0.4142 0.2281 0.076 Uiso 1 calc R . .
C10 C -0.1234(10) 0.6410(9) 0.1879(5) 0.056(3) Uani 1 d . . .
H10 H -0.1866 0.6889 0.1964 0.068 Uiso 1 calc R . .
C11 C -0.0449(9) 0.6997(10) 0.1473(5) 0.060(3) Uani 1 d . . .
C12 C -0.0436(11) 0.6704(12) 0.0815(6) 0.068(3) Uani 1 d . . .
C13 C 0.0267(12) 0.7330(11) 0.0451(6) 0.082(4) Uani 1 d . . .
H13 H 0.0301 0.7064 0.0034 0.098 Uiso 1 calc R . .
C14 C 0.0964(11) 0.8368(12) 0.0650(6) 0.070(3) Uani 1 d . . .
C15 C 0.0834(13) 0.8693(15) 0.1253(8) 0.089(4) Uani 1 d . . .
H15 H 0.1239 0.9407 0.1399 0.106 Uiso 1 calc R . .
C16 C 0.0182(11) 0.8103(10) 0.1676(5) 0.073(4) Uani 1 d . . .
C17 C -0.1232(11) 0.5648(10) 0.0572(6) 0.080(4) Uani 1 d . . .
H17 H -0.1684 0.5363 0.0908 0.096 Uiso 1 calc R . .
H17A H -0.0811 0.4930 0.0421 0.096 Uiso 1 calc R . .
H17B H -0.1701 0.5987 0.0236 0.096 Uiso 1 calc R . .
C18 C 0.1582(14) 0.9043(13) 0.0189(7) 0.087(4) Uani 1 d . . .
H18 H 0.1507 0.8597 -0.0206 0.104 Uiso 1 calc R . .
H18A H 0.2354 0.9075 0.0323 0.104 Uiso 1 calc R . .
H18B H 0.1299 0.9908 0.0141 0.104 Uiso 1 calc R . .
C19 C 0.0175(10) 0.8521(11) 0.2316(4) 0.063(4) Uani 1 d . . .
H19 H -0.0337 0.7997 0.2541 0.076 Uiso 1 calc R . .
H19A H -0.0053 0.9411 0.2331 0.076 Uiso 1 calc R . .
H19B H 0.0909 0.8434 0.2506 0.076 Uiso 1 calc R . .
C20 C 0.2288(11) 0.5163(10) 0.1344(6) 0.078(4) Uani 1 d . . .
H20 H 0.2078 0.6015 0.1476 0.094 Uiso 1 calc R . .
H20A H 0.2642 0.5219 0.0948 0.094 Uiso 1 calc R . .
H20B H 0.2797 0.4791 0.1653 0.094 Uiso 1 calc R . .
C21 C 0.1757(13) 0.2724(13) 0.1036(7) 0.093(4) Uani 1 d . . .
H21 H 0.1211 0.2055 0.0965 0.111 Uiso 1 calc R . .
H21A H 0.2276 0.2461 0.1366 0.111 Uiso 1 calc R . .
H21B H 0.2147 0.2871 0.0658 0.111 Uiso 1 calc R . .
C22 C 0.027(2) 0.1833(17) 0.5761(10) 0.0686(6) Uani 0.25 d PDU A 1
O1 O -0.062(2) 0.171(3) 0.5925(14) 0.0686(7) Uani 0.25 d PDU A 1
C23 C 0.098(4) 0.290(4) 0.600(2) 0.0686(7) Uani 0.25 d PDU A 1
H23 H 0.0634 0.3717 0.5891 0.082 Uiso 0.25 calc PR A 1
H23A H 0.1696 0.2855 0.5820 0.082 Uiso 0.25 calc PR A 1
H23B H 0.1065 0.2841 0.6451 0.082 Uiso 0.25 calc PR A 1
C24 C 0.093(4) 0.071(4) 0.598(2) 0.0685(7) Uani 0.25 d PDU A 1
H24 H 0.0559 -0.0074 0.5846 0.082 Uiso 0.25 calc PR A 1
H24A H 0.1007 0.0723 0.6430 0.082 Uiso 0.25 calc PR A 1
H24B H 0.1654 0.0742 0.5804 0.082 Uiso 0.25 calc PR A 1
C22' C 0.027(2) 0.1833(17) 0.5761(10) 0.0686(6) Uani 0.25 d PDU B 2
O1' O -0.060(2) 0.143(3) 0.5658(15) 0.0686(7) Uani 0.25 d PDU B 2
C23' C 0.043(5) 0.327(3) 0.576(2) 0.0686(7) Uani 0.25 d PDU B 2
H23C H -0.0183 0.3670 0.5967 0.082 Uiso 0.25 calc PR B 2
H23D H 0.0449 0.3576 0.5338 0.082 Uiso 0.25 calc PR B 2
H23E H 0.1112 0.3482 0.5985 0.082 Uiso 0.25 calc PR B 2
C24' C 0.096(4) 0.081(4) 0.548(2) 0.0685(7) Uani 0.25 d PDU B 2
H24C H 0.0639 -0.0019 0.5555 0.082 Uiso 0.25 calc PR B 2
H24D H 0.1701 0.0845 0.5667 0.082 Uiso 0.25 calc PR B 2
H24E H 0.0992 0.0957 0.5035 0.082 Uiso 0.25 calc PR B 2

loop_
_atom_site_aniso_label
_atom_site_aniso_U_11
_atom_site_aniso_U_22
_atom_site_aniso_U_33
_atom_site_aniso_U_23
_atom_site_aniso_U_13
_atom_site_aniso_U_12
Pt 0.0462(6) 0.0469(3) 0.0787(4) 0.00232(14) -0.0031(2) 0.00299(14)
Br 0.0669(11) 0.0616(7) 0.1106(10) -0.0126(5) 0.0022(7) -0.0176(5)
S 0.048(2) 0.0594(14) 0.0758(17) -0.0002(10) 0.0023(14) 0.0020(12)
N 0.032(6) 0.074(5) 0.061(5) 0.020(4) 0.020(4) 0.007(4)
C1 0.083(12) 0.102(10) 0.100(10) 0.012(7) -0.021(8) 0.058(8)
C2 0.040(10) 0.141(13) 0.097(10) 0.005(8) -0.030(7) 0.006(8)
C3 0.071(4) 0.065(3) 0.059(3) 0.0056(18) -0.006(2) -0.004(2)
C4 0.072(4) 0.067(3) 0.061(3) 0.0046(18) -0.006(2) -0.003(2)
C5 0.072(4) 0.068(3) 0.062(3) 0.0050(18) -0.007(2) -0.003(2)
C6 0.073(4) 0.068(3) 0.062(3) 0.0047(19) -0.007(2) -0.003(2)
C7 0.072(4) 0.067(3) 0.062(3) 0.0046(18) -0.006(2) -0.003(2)
C8 0.071(4) 0.066(3) 0.060(3) 0.0054(18) -0.006(2) -0.003(2)
C9 0.044(9) 0.040(5) 0.104(8) -0.018(4) -0.007(6) -0.004(4)
C10 0.043(8) 0.055(5) 0.073(7) 0.015(4) 0.019(5) 0.006(4)
C11 0.045(9) 0.073(6) 0.062(6) 0.001(4) 0.005(5) 0.009(5)
C12 0.044(9) 0.081(8) 0.080(8) 0.000(6) 0.014(6) 0.013(6)
C13 0.101(12) 0.055(6) 0.089(8) 0.011(5) 0.008(7) 0.033(6)
C14 0.040(9) 0.071(7) 0.097(10) 0.003(6) -0.009(6) 0.005(6)
C15 0.070(12) 0.106(10) 0.091(10) 0.035(7) 0.010(8) 0.002(7)
C16 0.092(11) 0.074(7) 0.050(6) -0.027(5) -0.017(6) 0.016(6)
C17 0.083(11) 0.050(6) 0.105(9) 0.026(5) -0.005(7) 0.005(5)
C18 0.079(12) 0.079(8) 0.103(10) 0.027(6) 0.016(8) -0.008(6)
C19 0.084(12) 0.048(5) 0.060(6) 0.011(3) 0.039(6) 0.006(4)
C20 0.094(12) 0.045(5) 0.095(9) -0.006(4) 0.007(7) -0.018(5)
C21 0.097(12) 0.077(8) 0.105(10) -0.008(6) 0.005(8) 0.047(8)
C22 0.0722(10) 0.0666(10) 0.0658(10) -0.0088(10) -0.0103(10) -0.0229(10)
O1 0.0722(12) 0.0667(12) 0.0658(12) -0.0089(12) -0.0103(12) -0.0229(12)
C23 0.0723(12) 0.0666(12) 0.0658(12) -0.0088(12) -0.0103(12) -0.0229(12)
C24 0.0722(12) 0.0666(12) 0.0657(12) -0.0088(12) -0.0103(12) -0.0229(12)
C22' 0.0722(10) 0.0666(10) 0.0658(10) -0.0088(10) -0.0103(10) -0.0229(10)
O1' 0.0723(12) 0.0667(12) 0.0658(12) -0.0088(12) -0.0102(12) -0.0229(12)
C23' 0.0722(12) 0.0666(12) 0.0658(12) -0.0088(12) -0.0103(12) -0.0229(12)
C24' 0.0722(12) 0.0666(12) 0.0657(12) -0.0089(12) -0.0103(12) -0.0229(12)

loop_
_atom_type_symbol
_atom_type_description
_atom_type_scat_dispersion_real
_atom_type_scat_dispersion_imag
_atom_type_scat_source
C C 0.0033 0.0016 'International Tables Vol C Tables 4.2.6.8 and 6.1.1.4'
H H 0.0000 0.0000 'International Tables Vol C Tables 4.2.6.8 and 6.1.1.4'
N N 0.0061 0.0033 'International Tables Vol C Tables 4.2.6.8 and 6.1.1.4'
S S 0.1246 0.1234 'International Tables Vol C Tables 4.2.6.8 and 6.1.1.4'
Br Br -0.2901 2.4595 'International Tables Vol C Tables 4.2.6.8 and 6.1.1.4'
Pt Pt -1.7033 8.3905 'International Tables Vol C Tables 4.2.6.8 and 6.1.1.4'
O O 0.0106 0.0060 'International Tables Vol C Tables 4.2.6.8 and 6.1.1.4'

loop_
_geom_angle_atom_site_label_1
_geom_angle_atom_site_label_2
_geom_angle_atom_site_label_3
_geom_angle
_geom_angle_site_symmetry_1
_geom_angle_site_symmetry_3
_geom_angle_publ_flag
C2 Pt C1 84.6(7) . . ?
C2 Pt C3 83.3(6) . . ?
C1 Pt C3 93.8(6) . . ?
C2 Pt N 94.6(6) . . ?
C1 Pt N 171.8(5) . . ?
C3 Pt N 78.0(4) . . ?
C2 Pt S 97.5(5) . . ?
C1 Pt S 91.3(4) . . ?
C3 Pt S 174.9(3) . . ?
N Pt S 96.9(2) . . ?
C2 Pt Br 177.7(5) . . ?
C1 Pt Br 93.4(5) . . ?
C3 Pt Br 95.9(3) . . ?
N Pt Br 87.3(2) . . ?
S Pt Br 83.48(8) . . ?
C20 S C21 97.7(7) . . ?
C20 S Pt 110.5(4) . . ?
C21 S Pt 109.7(5) . . ?
C10 N C9 119.6(9) . . ?
C10 N Pt 135.0(7) . . ?
C9 N Pt 104.6(6) . . ?
Pt C1 H1 109.5 . . ?
Pt C1 H1A 109.5 . . ?
H1 C1 H1A 109.5 . . ?
Pt C1 H1B 109.5 . . ?
H1 C1 H1B 109.5 . . ?
H1A C1 H1B 109.5 . . ?
Pt C2 H2 109.5 . . ?
Pt C2 H2A 109.5 . . ?
H2 C2 H2A 109.5 . . ?
Pt C2 H2B 109.5 . . ?
H2 C2 H2B 109.5 . . ?
H2A C2 H2B 109.5 . . ?
C8 C3 C4 125.5(13) . . ?
C8 C3 Pt 110.3(8) . . ?
C4 C3 Pt 122.3(10) . . ?
C5 C4 C3 115.2(12) . . ?
C5 C4 H4 122.4 . . ?
C3 C4 H4 122.4 . . ?
C4 C5 C6 121.9(11) . . ?
C4 C5 H5 119.1 . . ?
C6 C5 H5 119.1 . . ?
C5 C6 C7 118.3(12) . . ?
C5 C6 H6 120.9 . . ?
C7 C6 H6 120.9 . . ?
C8 C7 C6 119.1(12) . . ?
C8 C7 H7 120.5 . . ?
C6 C7 H7 120.5 . . ?
C3 C8 C7 118.5(11) . . ?
C3 C8 C9 124.1(12) . . ?
C7 C8 C9 117.4(12) . . ?
C8 C9 N 110.9(10) . . ?
C8 C9 H9 109.5 . . ?
N C9 H9 109.5 . . ?
C8 C9 H9A 109.5 . . ?
N C9 H9A 109.5 . . ?
H9 C9 H9A 108.0 . . ?
N C10 C11 126.1(10) . . ?
N C10 H10 117.0 . . ?
C11 C10 H10 117.0 . . ?
C16 C11 C12 116.0(10) . . ?
C16 C11 C10 120.6(10) . . ?
C12 C11 C10 122.1(11) . . ?
C13 C12 C11 119.7(13) . . ?
C13 C12 C17 123.5(12) . . ?
C11 C12 C17 116.7(10) . . ?
C12 C13 C14 125.0(12) . . ?
C12 C13 H13 117.5 . . ?
C14 C13 H13 117.5 . . ?
C15 C14 C13 112.7(12) . . ?
C15 C14 C18 128.1(13) . . ?
C13 C14 C18 118.6(13) . . ?
C14 C15 C16 127.8(15) . . ?
C14 C15 H15 116.1 . . ?
C16 C15 H15 116.1 . . ?
C15 C16 C11 118.1(11) . . ?
C15 C16 C19 121.4(12) . . ?
C11 C16 C19 120.4(11) . . ?
C12 C17 H17 109.5 . . ?
C12 C17 H17A 109.5 . . ?
H17 C17 H17A 109.5 . . ?
C12 C17 H17B 109.5 . . ?
H17 C17 H17B 109.5 . . ?
H17A C17 H17B 109.5 . . ?
C14 C18 H18 109.5 . . ?
C14 C18 H18A 109.5 . . ?
H18 C18 H18A 109.5 . . ?
C14 C18 H18B 109.5 . . ?
H18 C18 H18B 109.5 . . ?
H18A C18 H18B 109.5 . . ?
C16 C19 H19 109.5 . . ?
C16 C19 H19A 109.5 . . ?
H19 C19 H19A 109.5 . . ?
C16 C19 H19B 109.5 . . ?
H19 C19 H19B 109.5 . . ?
H19A C19 H19B 109.5 . . ?
S C20 H20 109.5 . . ?
S C20 H20A 109.5 . . ?
H20 C20 H20A 109.5 . . ?
S C20 H20B 109.5 . . ?
H20 C20 H20B 109.5 . . ?
H20A C20 H20B 109.5 . . ?
S C21 H21 109.5 . . ?
S C21 H21A 109.5 . . ?
H21 C21 H21A 109.5 . . ?
S C21 H21B 109.5 . . ?
H21 C21 H21B 109.5 . . ?
H21A C21 H21B 109.5 . . ?
O1 C22 C24 108(3) . . ?
O1 C22 C23 121(3) . . ?
C24 C22 C23 101(3) . . ?
C22 C23 H23 109.5 . . ?
C22 C23 H23A 109.5 . . ?
H23 C23 H23A 109.5 . . ?
C22 C23 H23B 109.5 . . ?
H23 C23 H23B 109.5 . . ?
H23A C23 H23B 109.5 . . ?
C22 C24 H24 109.5 . . ?
C22 C24 H24A 109.5 . . ?
H24 C24 H24A 109.5 . . ?
C22 C24 H24B 109.5 . . ?
H24 C24 H24B 109.5 . . ?
H24A C24 H24B 109.5 . . ?
H23C C23' H23D 109.5 . . ?
H23C C23' H23E 109.5 . . ?
H23D C23' H23E 109.5 . . ?
H24C C24' H24D 109.5 . . ?
H24C C24' H24E 109.5 . . ?
H24D C24' H24E 109.5 . . ?

loop_
_geom_bond_atom_site_label_1
_geom_bond_atom_site_label_2
_geom_bond_distance
_geom_bond_site_symmetry_2
_geom_bond_publ_flag
Pt C2 1.939(15) . ?
Pt C1 2.044(11) . ?
Pt C3 2.131(13) . ?
Pt N 2.206(9) . ?
Pt S 2.482(3) . ?
Pt Br 2.5915(13) . ?
S C20 1.774(12) . ?
S C21 1.774(11) . ?
N C10 1.300(11) . ?
N C9 1.473(14) . ?
C1 H1 0.9600 . ?
C1 H1A 0.9600 . ?
C1 H1B 0.9600 . ?
C2 H2 0.9600 . ?
C2 H2A 0.9600 . ?
C2 H2B 0.9600 . ?
C3 C8 1.298(19) . ?
C3 C4 1.391(15) . ?
C4 C5 1.367(16) . ?
C4 H4 0.9300 . ?
C5 C6 1.399(17) . ?
C5 H5 0.9300 . ?
C6 C7 1.407(15) . ?
C6 H6 0.9300 . ?
C7 C8 1.399(17) . ?
C7 H7 0.9300 . ?
C8 C9 1.406(16) . ?
C9 H9 0.9700 . ?
C9 H9A 0.9700 . ?
C10 C11 1.437(14) . ?
C10 H10 0.9300 . ?
C11 C16 1.428(15) . ?
C11 C12 1.434(16) . ?
C12 C13 1.335(17) . ?
C12 C17 1.526(18) . ?
C13 C14 1.415(18) . ?
C13 H13 0.9300 . ?
C14 C15 1.34(2) . ?
C14 C18 1.433(18) . ?
C15 C16 1.360(18) . ?
C15 H15 0.9300 . ?
C16 C19 1.430(13) . ?
C17 H17 0.9600 . ?
C17 H17A 0.9600 . ?
C17 H17B 0.9600 . ?
C18 H18 0.9600 . ?
C18 H18A 0.9600 . ?
C18 H18B 0.9600 . ?
C19 H19 0.9600 . ?
C19 H19A 0.9600 . ?
C19 H19B 0.9600 . ?
C20 H20 0.9600 . ?
C20 H20A 0.9600 . ?
C20 H20B 0.9600 . ?
C21 H21 0.9600 . ?
C21 H21A 0.9600 . ?
C21 H21B 0.9600 . ?
C22 O1 1.14(3) . ?
C22 C24 1.47(3) . ?
C22 C23 1.47(3) . ?
C23 H23 0.9600 . ?
C23 H23A 0.9600 . ?
C23 H23B 0.9600 . ?
C24 H24 0.9600 . ?
C24 H24A 0.9600 . ?
C24 H24B 0.9600 . ?
C23' H23C 0.9600 . ?
C23' H23D 0.9600 . ?
C23' H23E 0.9600 . ?
C24' H24C 0.9600 . ?
C24' H24D 0.9600 . ?
C24' H24E 0.9600 . ?
